data_4338504
loop_
_publ_author_name
'Correa-Ascencio, Marisol'
'Galv\'an-Miranda, Elizabeth K'
'Rasc\'on-Cruz, Fernando'
'Jim\'enez-Sandoval, Omar'
'Jim\'enez-Sandoval, Sergio J'
'Cea-Olivares, Raymundo'
'Jancik, Vojtech'
'Toscano, R. Alfredo'
'Garc\'ia-Montalvo, Ver\'onica'

_publ_section_title
;
 Lanthanide(III) complexes with
 4,5-bis(diphenylphosphinoyl)-1,2,3-triazolate and the use of
 1,10-phenanthroline as auxiliary ligand.
;
_journal_issue 9
_journal_name_full 'Inorganic chemistry'
_journal_page_first 4109
_journal_page_last 4116
_journal_paper_doi 10.1021/ic902120e
_journal_volume 49
_journal_year 2010
_chemical_formula_moiety '2(C82 H72 La N9 O8 P6 S2), 2(C2 H6 O S), C H3 O S'
_chemical_formula_sum 'C169 H159 La2 N18 O19 P12 S7'
_chemical_formula_weight 3620.10
_chemical_name_systematic
; 
 ? 
;
_space_group_IT_number 2
_symmetry_cell_setting triclinic
_symmetry_space_group_name_Hall '-P 1'
_symmetry_space_group_name_H-M 'P -1'
_atom_sites_solution_hydrogens geom
_atom_sites_solution_primary direct
_atom_sites_solution_secondary difmap
_audit_creation_method SHELXL-97
_cell_angle_alpha 98.769(2)
_cell_angle_beta 99.367(2)
_cell_angle_gamma 92.057(2)
_cell_formula_units_Z 1
_cell_length_a 11.8502(14)
_cell_length_b 13.6418(16)
_cell_length_c 27.146(3)
_cell_measurement_reflns_used 5027
_cell_measurement_temperature 298(2)
_cell_measurement_theta_max 24.16
_cell_measurement_theta_min 2.33
_cell_volume 4270.9(9)
_computing_cell_refinement 'SMART V 5.625 (Bruker, 1999)'
_computing_data_collection 'SMART V 5.625 (Bruker, 1999)'
_computing_data_reduction 'SAINT V 6.23C (Bruker, 1999)'
_computing_molecular_graphics 'SHELXTL V 6.12 (Sheldrick, 2000)'
_computing_publication_material 'SHELXTL V 6.12 (Sheldrick, 2000)'
_computing_structure_refinement 'SHELXTL V 6.12 (Sheldrick, 2000)'
_computing_structure_solution 'SHELXTL V 6.12 (Sheldrick, 2000)'
_diffrn_ambient_temperature 298(2)
_diffrn_detector_area_resol_mean 0.661
_diffrn_measured_fraction_theta_full 0.997
_diffrn_measured_fraction_theta_max 0.997
_diffrn_measurement_device_type 'Bruker Smart Apex CCD diffractometer'
_diffrn_measurement_method \w-scans
_diffrn_radiation_monochromator graphite
_diffrn_radiation_source 'fine-focus sealed tube'
_diffrn_radiation_type MoK\a
_diffrn_radiation_wavelength 0.71073
_diffrn_reflns_av_R_equivalents 0.0986
_diffrn_reflns_av_sigmaI/netI 0.1500
_diffrn_reflns_limit_h_max 14
_diffrn_reflns_limit_h_min -14
_diffrn_reflns_limit_k_max 16
_diffrn_reflns_limit_k_min -16
_diffrn_reflns_limit_l_max 32
_diffrn_reflns_limit_l_min -32
_diffrn_reflns_number 35310
_diffrn_reflns_theta_full 25.36
_diffrn_reflns_theta_max 25.36
_diffrn_reflns_theta_min 1.58
_diffrn_standards_decay_% 0
_exptl_absorpt_coefficient_mu 0.760
_exptl_absorpt_correction_T_max 0.9695
_exptl_absorpt_correction_T_min 0.8601
_exptl_absorpt_correction_type multi-scan
_exptl_absorpt_process_details '(Sheldrick, 2004)'
_exptl_crystal_colour colorless
_exptl_crystal_density_diffrn 1.407
_exptl_crystal_density_method 'not measured'
_exptl_crystal_description prism
_exptl_crystal_F_000 1857
_exptl_crystal_size_max 0.206
_exptl_crystal_size_mid 0.086
_exptl_crystal_size_min 0.044
_refine_diff_density_max 0.797
_refine_diff_density_min -1.147
_refine_diff_density_rms 0.108
_refine_ls_extinction_method none
_refine_ls_goodness_of_fit_ref 1.015
_refine_ls_hydrogen_treatment noref
_refine_ls_matrix_type full
_refine_ls_number_parameters 1217
_refine_ls_number_reflns 15634
_refine_ls_number_restraints 591
_refine_ls_restrained_S_all 1.007
_refine_ls_R_factor_all 0.1297
_refine_ls_R_factor_gt 0.0741
_refine_ls_shift/su_max 0.001
_refine_ls_shift/su_mean 0.000
_refine_ls_structure_factor_coef Fsqd
_refine_ls_weighting_details 'calc w=1/[\s^2^(Fo^2^)+(0.0546P)^2^] where P=(Fo^2^+2Fc^2^)/3'
_refine_ls_weighting_scheme calc
_refine_ls_wR_factor_gt 0.1335
_refine_ls_wR_factor_ref 0.1541
_reflns_number_gt 9666
_reflns_number_total 15634
_reflns_threshold_expression >2sigma(I)
_cod_data_source_file ic902120e_si_001.cif
_cod_data_source_block Compound_1
_cod_depositor_comments
;
The following automatic conversions were performed:

'_symmetry_cell_setting' value 'Triclinic' changed to 'triclinic'
according to
/usr/data/users/saulius/automatic-downloads/retrospective/ACS/lib/dictionaries/cif_core.dic
dictionary named 'cif_core.dic' version 2.4.2 from 2011-04-26.

Automatic conversion script
Id: cif_fix_values 2281 2013-09-26 08:29:07Z andrius 
;
_cod_original_sg_symbol_H-M P-1
_cod_database_code 4338504

loop_
_symmetry_equiv_pos_as_xyz
'x, y, z'
'-x, -y, -z'

loop_
_atom_site_label
_atom_site_type_symbol
_atom_site_fract_x
_atom_site_fract_y
_atom_site_fract_z
_atom_site_U_iso_or_equiv
_atom_site_adp_type
_atom_site_occupancy
_atom_site_symmetry_multiplicity
_atom_site_calc_flag
_atom_site_refinement_flags
_atom_site_disorder_assembly
_atom_site_disorder_group
La1 La 0.71174(3) 0.89696(3) 0.739927(15) 0.02377(12) Uani 1 1 d D . .
P1 P 0.75124(15) 0.63488(13) 0.74449(7) 0.0328(4) Uani 1 1 d D . .
P2 P 0.49860(17) 0.46773(13) 0.77696(8) 0.0402(5) Uani 1 1 d . . .
P3 P 0.57018(16) 0.79469(14) 0.59886(7) 0.0351(4) Uani 1 1 d . . .
P4 P 0.89264(15) 0.88646(14) 0.62946(7) 0.0351(4) Uani 1 1 d . . .
P5 P 0.99351(15) 0.99049(13) 0.83412(7) 0.0344(4) Uani 1 1 d . . .
P6 P 0.70816(15) 0.96439(14) 0.88417(7) 0.0336(4) Uani 1 1 d . . .
O1 O 0.8028(4) 0.7359(3) 0.74328(18) 0.0389(12) Uani 1 1 d . A .
O2 O 0.6032(4) 0.4121(4) 0.7741(2) 0.0583(15) Uani 1 1 d . B .
O3 O 0.6093(4) 0.8247(3) 0.65485(16) 0.0393(12) Uani 1 1 d . C .
O4 O 0.8370(4) 0.9086(3) 0.67501(16) 0.0389(12) Uani 1 1 d . C .
O5 O 0.9012(3) 0.9362(3) 0.79385(16) 0.0349(11) Uani 1 1 d . C .
O6 O 0.6843(4) 0.9416(3) 0.82787(16) 0.0403(12) Uani 1 1 d . C .
N1 N 0.5765(4) 0.7442(4) 0.7574(2) 0.0293(13) Uani 1 1 d . A .
N2 N 0.4706(5) 0.7466(4) 0.7675(2) 0.0379(14) Uani 1 1 d . . .
N3 N 0.4333(5) 0.6580(4) 0.7750(2) 0.0372(14) Uani 1 1 d . A .
C4 C 0.5191(6) 0.5958(5) 0.7705(3) 0.0355(17) Uani 1 1 d . A .
C5 C 0.6106(5) 0.6509(5) 0.7593(2) 0.0290(15) Uani 1 1 d . A .
C6 C 0.7434(14) 0.5571(11) 0.6842(4) 0.0457(19) Uani 0.70(2) 1 d PDU A 1
C7 C 0.7888(13) 0.5944(10) 0.6465(5) 0.058(2) Uani 0.70(2) 1 d PDU A 1
H7 H 0.8222 0.6587 0.6523 0.070 Uiso 0.70(2) 1 calc PR A 1
C8 C 0.7840(16) 0.5352(9) 0.6002(5) 0.067(3) Uani 0.70(2) 1 d PDU A 1
H8 H 0.8124 0.5606 0.5744 0.081 Uiso 0.70(2) 1 calc PR A 1
C9 C 0.7380(15) 0.4393(9) 0.5916(5) 0.066(3) Uani 0.70(2) 1 d PDU A 1
H9 H 0.7425 0.3975 0.5616 0.079 Uiso 0.70(2) 1 calc PR A 1
C10 C 0.6853(15) 0.4056(11) 0.6276(5) 0.064(3) Uani 0.70(2) 1 d PDU A 1
H10 H 0.6437 0.3446 0.6203 0.077 Uiso 0.70(2) 1 calc PR A 1
C11 C 0.6943(14) 0.4632(11) 0.6749(5) 0.057(2) Uani 0.70(2) 1 d PDU A 1
H11 H 0.6663 0.4372 0.7006 0.068 Uiso 0.70(2) 1 calc PR A 1
C6B C 0.749(3) 0.557(2) 0.6841(9) 0.051(3) Uani 0.30(2) 1 d PDU A 2
C7B C 0.829(3) 0.588(2) 0.6573(11) 0.058(3) Uani 0.30(2) 1 d PDU A 2
H7B H 0.8700 0.6482 0.6696 0.069 Uiso 0.30(2) 1 calc PR A 2
C8B C 0.850(3) 0.533(2) 0.6131(11) 0.065(3) Uani 0.30(2) 1 d PDU A 2
H8B H 0.9035 0.5572 0.5956 0.078 Uiso 0.30(2) 1 calc PR A 2
C9B C 0.792(3) 0.444(2) 0.5954(11) 0.065(3) Uani 0.30(2) 1 d PDU A 2
H9B H 0.8060 0.4055 0.5658 0.078 Uiso 0.30(2) 1 calc PR A 2
C10B C 0.714(3) 0.410(2) 0.6216(13) 0.063(3) Uani 0.30(2) 1 d PDU A 2
H10B H 0.6787 0.3462 0.6114 0.075 Uiso 0.30(2) 1 calc PR A 2
C11B C 0.686(3) 0.470(2) 0.6633(12) 0.055(3) Uani 0.30(2) 1 d PDU A 2
H11B H 0.6233 0.4511 0.6772 0.066 Uiso 0.30(2) 1 calc PR A 2
C12 C 0.8340(6) 0.5743(5) 0.7909(3) 0.0386(18) Uani 1 1 d . A .
C13 C 0.9241(7) 0.5188(6) 0.7772(3) 0.060(2) Uani 1 1 d . . .
H13 H 0.9375 0.5099 0.7440 0.071 Uiso 1 1 calc R A .
C14 C 0.9921(8) 0.4779(7) 0.8133(4) 0.080(3) Uani 1 1 d . A .
H14 H 1.0532 0.4422 0.8045 0.096 Uiso 1 1 calc R . .
C15 C 0.9734(8) 0.4879(7) 0.8610(4) 0.082(3) Uani 1 1 d . . .
H15 H 1.0210 0.4590 0.8848 0.098 Uiso 1 1 calc R A .
C16 C 0.8853(9) 0.5398(9) 0.8748(4) 0.099(4) Uani 1 1 d . A .
H16 H 0.8708 0.5452 0.9077 0.119 Uiso 1 1 calc R . .
C17 C 0.8162(7) 0.5851(7) 0.8390(3) 0.065(3) Uani 1 1 d . . .
H17 H 0.7575 0.6231 0.8486 0.078 Uiso 1 1 calc R A .
C18 C 0.368(4) 0.425(4) 0.729(2) 0.044(7) Uani 0.40(5) 1 d PDU B 1
C19 C 0.375(4) 0.338(3) 0.6957(17) 0.056(7) Uani 0.40(5) 1 d PDU B 1
H19 H 0.4414 0.3036 0.6985 0.067 Uiso 0.40(5) 1 calc PR B 1
C20 C 0.280(4) 0.301(3) 0.6577(17) 0.075(9) Uani 0.40(5) 1 d PDU B 1
H20 H 0.2817 0.2408 0.6366 0.090 Uiso 0.40(5) 1 calc PR B 1
C21 C 0.188(4) 0.357(3) 0.6529(15) 0.079(9) Uani 0.40(5) 1 d PDU B 1
H21 H 0.1297 0.3360 0.6255 0.095 Uiso 0.40(5) 1 calc PR B 1
C22 C 0.174(4) 0.440(3) 0.6853(17) 0.073(8) Uani 0.40(5) 1 d PDU B 1
H22 H 0.1064 0.4726 0.6819 0.087 Uiso 0.40(5) 1 calc PR B 1
C23 C 0.267(4) 0.476(3) 0.7242(16) 0.049(7) Uani 0.40(5) 1 d PDU B 1
H23 H 0.2609 0.5336 0.7467 0.059 Uiso 0.40(5) 1 calc PR B 1
C18B C 0.392(3) 0.411(3) 0.7269(15) 0.039(5) Uani 0.60(5) 1 d PDU B 2
C19B C 0.414(3) 0.324(2) 0.6969(12) 0.058(6) Uani 0.60(5) 1 d PDU B 2
H19B H 0.4827 0.2942 0.7041 0.070 Uiso 0.60(5) 1 calc PR B 2
C20B C 0.330(3) 0.2835(19) 0.6553(10) 0.071(6) Uani 0.60(5) 1 d PDU B 2
H20B H 0.3439 0.2258 0.6346 0.086 Uiso 0.60(5) 1 calc PR B 2
C21B C 0.231(3) 0.327(2) 0.6450(9) 0.071(7) Uani 0.60(5) 1 d PDU B 2
H21B H 0.1764 0.2970 0.6176 0.085 Uiso 0.60(5) 1 calc PR B 2
C22B C 0.205(2) 0.413(2) 0.6731(9) 0.057(5) Uani 0.60(5) 1 d PDU B 2
H22B H 0.1363 0.4413 0.6651 0.069 Uiso 0.60(5) 1 calc PR B 2
C23B C 0.288(2) 0.456(2) 0.7147(12) 0.050(5) Uani 0.60(5) 1 d PDU B 2
H23B H 0.2740 0.5145 0.7344 0.060 Uiso 0.60(5) 1 calc PR B 2
C24 C 0.4509(6) 0.4682(5) 0.8369(3) 0.0382(18) Uani 1 1 d . B .
C25 C 0.3482(7) 0.5041(6) 0.8470(3) 0.059(2) Uani 1 1 d . . .
H25 H 0.2995 0.5298 0.8224 0.071 Uiso 1 1 calc R B .
C26 C 0.3182(8) 0.5019(7) 0.8936(3) 0.065(2) Uani 1 1 d . B .
H26 H 0.2491 0.5266 0.9003 0.078 Uiso 1 1 calc R . .
C27 C 0.3868(11) 0.4647(7) 0.9299(4) 0.085(3) Uani 1 1 d . . .
H27 H 0.3646 0.4631 0.9611 0.102 Uiso 1 1 calc R B .
C28 C 0.4893(11) 0.4290(8) 0.9208(4) 0.098(4) Uani 1 1 d . B .
H28 H 0.5374 0.4042 0.9460 0.117 Uiso 1 1 calc R . .
C29 C 0.5215(8) 0.4302(7) 0.8735(3) 0.071(3) Uani 1 1 d . . .
H29 H 0.5905 0.4052 0.8669 0.085 Uiso 1 1 calc R B .
N30 N 0.8477(5) 0.7925(4) 0.5328(2) 0.0453(16) Uani 1 1 d . . .
N31 N 0.7644(6) 0.7453(5) 0.4973(2) 0.0506(17) Uani 1 1 d . C .
N32 N 0.6655(5) 0.7405(5) 0.5152(2) 0.0477(16) Uani 1 1 d . . .
C33 C 0.6858(6) 0.7838(5) 0.5643(2) 0.0356(17) Uani 1 1 d . C .
C34 C 0.8028(6) 0.8174(5) 0.5754(2) 0.0315(16) Uani 1 1 d . C .
C35 C 1.0176(6) 0.8162(5) 0.6426(3) 0.0394(18) Uani 1 1 d . C .
C36 C 1.0473(7) 0.7992(6) 0.6922(3) 0.056(2) Uani 1 1 d . . .
H36 H 1.0053 0.8249 0.7168 0.067 Uiso 1 1 calc R C .
C37 C 1.1410(7) 0.7429(7) 0.7047(3) 0.068(3) Uani 1 1 d . C .
H37 H 1.1609 0.7301 0.7376 0.081 Uiso 1 1 calc R . .
C38 C 1.2036(7) 0.7066(6) 0.6684(3) 0.059(2) Uani 1 1 d . . .
H38 H 1.2673 0.6711 0.6770 0.071 Uiso 1 1 calc R C .
C39 C 1.1730(7) 0.7224(7) 0.6199(3) 0.067(3) Uani 1 1 d . C .
H39 H 1.2155 0.6970 0.5954 0.081 Uiso 1 1 calc R . .
C40 C 1.0796(7) 0.7756(6) 0.6068(3) 0.058(2) Uani 1 1 d . . .
H40 H 1.0580 0.7842 0.5733 0.069 Uiso 1 1 calc R C .
C41 C 0.9331(6) 1.0010(5) 0.6092(3) 0.0388(18) Uani 1 1 d . C .
C42 C 0.8766(8) 1.0827(6) 0.6234(4) 0.078(3) Uani 1 1 d . . .
H42 H 0.8246 1.0784 0.6453 0.094 Uiso 1 1 calc R C .
C43 C 0.8930(10) 1.1710(8) 0.6069(5) 0.101(4) Uani 1 1 d . C .
H43 H 0.8552 1.2267 0.6179 0.122 Uiso 1 1 calc R . .
C44 C 0.9691(9) 1.1741(7) 0.5727(4) 0.076(3) Uani 1 1 d . . .
H44 H 0.9782 1.2316 0.5589 0.092 Uiso 1 1 calc R C .
C45 C 1.0283(9) 1.0967(8) 0.5595(4) 0.084(3) Uani 1 1 d . C .
H45 H 1.0818 1.1021 0.5384 0.101 Uiso 1 1 calc R . .
C46 C 1.0113(8) 1.0075(7) 0.5770(4) 0.078(3) Uani 1 1 d . . .
H46 H 1.0520 0.9529 0.5671 0.093 Uiso 1 1 calc R C .
C47 C 0.4817(6) 0.8855(6) 0.5731(3) 0.0430(19) Uani 1 1 d . C .
C48 C 0.5304(8) 0.9807(7) 0.5784(4) 0.072(3) Uani 1 1 d . . .
H48 H 0.6063 0.9949 0.5941 0.087 Uiso 1 1 calc R C .
C49 C 0.4667(10) 1.0558(8) 0.5604(4) 0.091(4) Uani 1 1 d . C .
H49 H 0.4996 1.1201 0.5645 0.110 Uiso 1 1 calc R . .
C50 C 0.3545(12) 1.0340(10) 0.5366(5) 0.103(4) Uani 1 1 d . . .
H50 H 0.3115 1.0835 0.5243 0.123 Uiso 1 1 calc R C .
C51 C 0.3087(9) 0.9429(11) 0.5315(4) 0.099(4) Uani 1 1 d . C .
H51 H 0.2329 0.9291 0.5157 0.119 Uiso 1 1 calc R . .
C52 C 0.3703(7) 0.8665(7) 0.5491(3) 0.070(3) Uani 1 1 d . . .
H52 H 0.3359 0.8027 0.5445 0.084 Uiso 1 1 calc R C .
C53 C 0.4909(6) 0.6772(5) 0.5859(2) 0.0351(17) Uani 1 1 d . C .
C54 C 0.4500(7) 0.6274(6) 0.5374(3) 0.065(3) Uani 1 1 d . . .
H54 H 0.4598 0.6565 0.5094 0.078 Uiso 1 1 calc R C .
C55 C 0.3948(8) 0.5344(7) 0.5309(3) 0.070(3) Uani 1 1 d . C .
H55 H 0.3678 0.5008 0.4984 0.084 Uiso 1 1 calc R . .
C56 C 0.3790(7) 0.4909(6) 0.5719(4) 0.062(2) Uani 1 1 d . . .
H56 H 0.3418 0.4282 0.5674 0.074 Uiso 1 1 calc R C .
C57 C 0.4187(7) 0.5408(6) 0.6190(3) 0.060(2) Uani 1 1 d . C .
H57 H 0.4094 0.5113 0.6470 0.072 Uiso 1 1 calc R . .
C58 C 0.4719(6) 0.6332(6) 0.6263(3) 0.047(2) Uani 1 1 d . . .
H58 H 0.4956 0.6670 0.6590 0.056 Uiso 1 1 calc R C .
N59 N 0.8601(5) 1.0768(5) 0.9577(2) 0.0520(17) Uani 1 1 d . . .
N60 N 0.9681(6) 1.1156(5) 0.9687(3) 0.062(2) Uani 1 1 d . C .
N61 N 1.0210(5) 1.0936(5) 0.9293(3) 0.0564(18) Uani 1 1 d . . .
C62 C 0.9463(6) 1.0377(5) 0.8910(3) 0.0362(17) Uani 1 1 d . C .
C63 C 0.8426(6) 1.0290(5) 0.9100(3) 0.0384(18) Uani 1 1 d . C .
C64 C 0.7014(6) 0.8554(5) 0.9126(2) 0.0337(16) Uani 1 1 d . C .
C65 C 0.6062(6) 0.7864(6) 0.8941(3) 0.0447(19) Uani 1 1 d . . .
H65 H 0.5502 0.7987 0.8679 0.054 Uiso 1 1 calc R C .
C66 C 0.5964(7) 0.7001(6) 0.9152(3) 0.055(2) Uani 1 1 d . C .
H66 H 0.5333 0.6553 0.9036 0.067 Uiso 1 1 calc R . .
C67 C 0.6812(8) 0.6819(6) 0.9534(3) 0.057(2) Uani 1 1 d . . .
H67 H 0.6760 0.6237 0.9669 0.068 Uiso 1 1 calc R C .
C68 C 0.7723(8) 0.7483(7) 0.9713(3) 0.066(3) Uani 1 1 d . C .
H68 H 0.8280 0.7352 0.9974 0.079 Uiso 1 1 calc R . .
C69 C 0.7833(7) 0.8339(6) 0.9517(3) 0.051(2) Uani 1 1 d . . .
H69 H 0.8463 0.8783 0.9646 0.061 Uiso 1 1 calc R C .
C70 C 0.6014(6) 1.0417(5) 0.9058(3) 0.0414(18) Uani 1 1 d . C .
C71 C 0.5275(7) 1.0808(7) 0.8712(3) 0.067(3) Uani 1 1 d . . .
H71 H 0.5325 1.0657 0.8371 0.081 Uiso 1 1 calc R C .
C72 C 0.4449(8) 1.1429(8) 0.8862(4) 0.088(3) Uani 1 1 d . C .
H72 H 0.3964 1.1698 0.8619 0.105 Uiso 1 1 calc R . .
C73 C 0.4339(8) 1.1645(7) 0.9346(4) 0.070(3) Uani 1 1 d . . .
H73 H 0.3775 1.2055 0.9441 0.084 Uiso 1 1 calc R C .
C74 C 0.5065(9) 1.1259(7) 0.9699(4) 0.076(3) Uani 1 1 d . C .
H74 H 0.4999 1.1410 1.0039 0.091 Uiso 1 1 calc R . .
C75 C 0.5902(7) 1.0643(7) 0.9557(3) 0.064(2) Uani 1 1 d . . .
H75 H 0.6390 1.0382 0.9802 0.077 Uiso 1 1 calc R C .
C76 C 1.1040(6) 0.9079(5) 0.8505(2) 0.0333(16) Uani 1 1 d . C .
C77 C 1.2077(6) 0.9429(6) 0.8800(3) 0.053(2) Uani 1 1 d . . .
H77 H 1.2216 1.0103 0.8924 0.064 Uiso 1 1 calc R C .
C78 C 1.2919(7) 0.8767(7) 0.8910(3) 0.061(2) Uani 1 1 d . C .
H78 H 1.3625 0.8996 0.9105 0.073 Uiso 1 1 calc R . .
C79 C 1.2692(8) 0.7794(7) 0.8730(4) 0.072(3) Uani 1 1 d . . .
H79 H 1.3250 0.7352 0.8806 0.087 Uiso 1 1 calc R C .
C80 C 1.1672(9) 0.7436(6) 0.8441(4) 0.077(3) Uani 1 1 d . C .
H80 H 1.1546 0.6760 0.8318 0.093 Uiso 1 1 calc R . .
C81 C 1.0820(7) 0.8076(6) 0.8329(3) 0.054(2) Uani 1 1 d . . .
H81 H 1.0113 0.7835 0.8138 0.065 Uiso 1 1 calc R C .
C82 C 1.0610(5) 1.0916(5) 0.8111(3) 0.0380(18) Uani 1 1 d . C .
C83 C 1.1238(7) 1.1710(5) 0.8435(3) 0.057(2) Uani 1 1 d . . .
H83 H 1.1301 1.1757 0.8784 0.068 Uiso 1 1 calc R C .
C84 C 1.1765(7) 1.2423(6) 0.8225(4) 0.075(3) Uani 1 1 d . C .
H84 H 1.2209 1.2944 0.8438 0.090 Uiso 1 1 calc R . .
C85 C 1.1651(8) 1.2385(7) 0.7711(4) 0.070(3) Uani 1 1 d . . .
H85 H 1.2009 1.2877 0.7578 0.084 Uiso 1 1 calc R C .
C86 C 1.0999(7) 1.1607(7) 0.7393(4) 0.067(3) Uani 1 1 d . C .
H86 H 1.0911 1.1576 0.7044 0.081 Uiso 1 1 calc R . .
C87 C 1.0481(6) 1.0877(6) 0.7596(3) 0.050(2) Uani 1 1 d . . .
H87 H 1.0041 1.0355 0.7382 0.060 Uiso 1 1 calc R C .
S1 S 0.39805(16) 0.92812(15) 0.71230(8) 0.0483(5) Uani 1 1 d D . .
O7 O 0.5187(4) 0.9698(4) 0.73299(18) 0.0489(13) Uani 1 1 d D C .
C88 C 0.3342(8) 1.0184(8) 0.6796(3) 0.087(3) Uani 1 1 d . C .
H88A H 0.3351 1.0794 0.7026 0.130 Uiso 1 1 calc R . .
H88B H 0.2564 0.9962 0.6651 0.130 Uiso 1 1 calc R . .
H88C H 0.3760 1.0290 0.6532 0.130 Uiso 1 1 calc R . .
C89 C 0.3231(7) 0.9503(7) 0.7640(3) 0.073(3) Uani 1 1 d . C .
H89A H 0.3526 0.9110 0.7892 0.110 Uiso 1 1 calc R . .
H89B H 0.2430 0.9323 0.7524 0.110 Uiso 1 1 calc R . .
H89C H 0.3331 1.0194 0.7784 0.110 Uiso 1 1 calc R . .
S2 S 0.6960(2) 1.17810(16) 0.75178(12) 0.0776(8) Uani 1 1 d D . .
O8 O 0.7439(19) 1.0782(5) 0.7378(11) 0.062(3) Uani 0.690(13) 1 d PDU C 1
C90 C 0.7771(18) 1.2587(9) 0.7267(8) 0.134(7) Uani 0.690(13) 1 d PDU C 1
H90A H 0.8530 1.2361 0.7274 0.200 Uiso 0.690(13) 1 calc PR C 1
H90B H 0.7809 1.3239 0.7463 0.200 Uiso 0.690(13) 1 calc PR C 1
H90C H 0.7425 1.2610 0.6924 0.200 Uiso 0.690(13) 1 calc PR C 1
C91 C 0.7598(19) 1.2212(12) 0.8145(5) 0.133(7) Uani 0.690(13) 1 d PDU C 1
H91A H 0.7195 1.1910 0.8368 0.199 Uiso 0.690(13) 1 calc PR C 1
H91B H 0.7567 1.2921 0.8216 0.199 Uiso 0.690(13) 1 calc PR C 1
H91C H 0.8383 1.2042 0.8196 0.199 Uiso 0.690(13) 1 calc PR C 1
O8B O 0.743(4) 1.0788(10) 0.742(3) 0.064(5) Uani 0.310(13) 1 d PDU C 2
C90B C 0.817(2) 1.256(2) 0.7744(17) 0.121(8) Uani 0.310(13) 1 d PDU C 2
H90D H 0.7945 1.3215 0.7857 0.181 Uiso 0.310(13) 1 calc PR C 2
H90E H 0.8610 1.2582 0.7480 0.181 Uiso 0.310(13) 1 calc PR C 2
H90F H 0.8616 1.2316 0.8022 0.181 Uiso 0.310(13) 1 calc PR C 2
C91B C 0.628(4) 1.188(3) 0.8022(13) 0.137(11) Uani 0.310(13) 1 d PDU C 2
H91D H 0.5522 1.1572 0.7922 0.206 Uiso 0.310(13) 1 calc PR C 2
H91E H 0.6235 1.2573 0.8152 0.206 Uiso 0.310(13) 1 calc PR C 2
H91F H 0.6700 1.1564 0.8280 0.206 Uiso 0.310(13) 1 calc PR C 2
S3 S 0.8746(10) 0.3827(7) 0.9958(4) 0.126(4) Uani 0.550(14) 1 d PDU D 1
O9 O 0.827(3) 0.4773(14) 1.0073(9) 0.132(9) Uani 0.550(14) 1 d PDU D 1
C92 C 0.816(3) 0.317(2) 0.9389(8) 0.193(15) Uani 0.550(14) 1 d PDU D 1
H92A H 0.7350 0.3075 0.9372 0.290 Uiso 0.550(14) 1 calc PR D 1
H92B H 0.8492 0.2538 0.9346 0.290 Uiso 0.550(14) 1 calc PR D 1
H92C H 0.8314 0.3531 0.9127 0.290 Uiso 0.550(14) 1 calc PR D 1
C93 C 0.862(3) 0.3033(14) 1.0344(8) 0.148(11) Uani 0.550(14) 1 d PDU D 1
H93A H 0.8562 0.3387 1.0672 0.221 Uiso 0.550(14) 1 calc PR D 1
H93B H 0.9274 0.2641 1.0369 0.221 Uiso 0.550(14) 1 calc PR D 1
H93C H 0.7937 0.2606 1.0216 0.221 Uiso 0.550(14) 1 calc PR D 1
S3B S 0.8090(14) 0.3683(12) 0.9753(7) 0.167(6) Uani 0.450(14) 1 d PDU D 2
O9B O 0.784(3) 0.4710(14) 0.9842(10) 0.101(7) Uani 0.450(14) 1 d PDU D 2
C92B C 0.744(3) 0.2874(19) 0.9993(15) 0.162(13) Uani 0.450(14) 1 d PDU D 2
H92D H 0.7909 0.2324 1.0032 0.243 Uiso 0.450(14) 1 calc PR D 2
H92E H 0.6728 0.2643 0.9774 0.243 Uiso 0.450(14) 1 calc PR D 2
H92F H 0.7285 0.3169 1.0318 0.243 Uiso 0.450(14) 1 calc PR D 2
C93B C 0.9469(18) 0.349(2) 0.979(2) 0.194(15) Uani 0.450(14) 1 d PDU D 2
H93D H 0.9557 0.2854 0.9597 0.291 Uiso 0.450(14) 1 calc PR D 2
H93E H 0.9804 0.3493 1.0139 0.291 Uiso 0.450(14) 1 calc PR D 2
H93F H 0.9845 0.4002 0.9662 0.291 Uiso 0.450(14) 1 calc PR D 2
S4 S 0.0085(6) 0.5704(5) 0.5131(3) 0.113(2) Uani 0.50 1 d PD . .
O10 O 0.1015(14) 0.6228(12) 0.4958(6) 0.132(6) Uani 0.50 1 d PD . .
C94 C 0.0799(14) 0.4706(13) 0.5369(6) 0.069(5) Uani 0.50 1 d P . .
H94A H 0.0268 0.4304 0.5497 0.104 Uiso 0.50 1 d PR . .
H94B H 0.1099 0.4308 0.5103 0.104 Uiso 0.50 1 d PR . .
H94C H 0.1417 0.4969 0.5637 0.104 Uiso 0.50 1 d PR . .

loop_
_atom_site_aniso_label
_atom_site_aniso_U_11
_atom_site_aniso_U_22
_atom_site_aniso_U_33
_atom_site_aniso_U_23
_atom_site_aniso_U_13
_atom_site_aniso_U_12
La1 0.0227(2) 0.0217(2) 0.0276(2) 0.00342(16) 0.00696(15) 0.00090(15)
P1 0.0340(11) 0.0264(10) 0.0397(11) 0.0049(9) 0.0110(9) 0.0032(8)
P2 0.0483(13) 0.0261(10) 0.0491(12) 0.0081(9) 0.0159(10) -0.0026(9)
P3 0.0339(11) 0.0425(11) 0.0295(10) 0.0058(9) 0.0073(8) -0.0002(9)
P4 0.0330(11) 0.0368(11) 0.0384(11) 0.0067(9) 0.0144(9) 0.0008(8)
P5 0.0245(10) 0.0316(10) 0.0448(11) 0.0015(9) 0.0040(8) -0.0012(8)
P6 0.0301(11) 0.0390(11) 0.0303(10) -0.0010(9) 0.0073(8) 0.0008(8)
O1 0.030(3) 0.026(3) 0.063(3) 0.007(2) 0.012(2) 0.002(2)
O2 0.059(4) 0.039(3) 0.088(4) 0.021(3) 0.033(3) 0.020(3)
O3 0.035(3) 0.049(3) 0.033(3) 0.003(2) 0.011(2) -0.007(2)
O4 0.033(3) 0.046(3) 0.039(3) 0.005(2) 0.011(2) -0.006(2)
O5 0.025(3) 0.037(3) 0.040(3) 0.002(2) 0.004(2) -0.002(2)
O6 0.033(3) 0.051(3) 0.032(3) -0.004(2) 0.004(2) 0.000(2)
N1 0.025(3) 0.024(3) 0.039(3) 0.008(3) 0.005(3) 0.004(2)
N2 0.034(4) 0.031(3) 0.051(4) 0.007(3) 0.013(3) 0.005(3)
N3 0.030(3) 0.030(3) 0.052(4) 0.009(3) 0.006(3) 0.000(3)
C4 0.037(4) 0.030(4) 0.041(4) 0.009(3) 0.009(3) 0.002(3)
C5 0.030(4) 0.025(4) 0.033(4) 0.007(3) 0.005(3) -0.004(3)
C6 0.055(5) 0.043(4) 0.044(4) 0.009(3) 0.016(4) 0.012(4)
C7 0.069(6) 0.062(4) 0.046(4) 0.004(4) 0.021(4) 0.002(5)
C8 0.078(7) 0.077(5) 0.048(4) 0.001(4) 0.025(5) 0.001(5)
C9 0.080(7) 0.071(4) 0.048(4) -0.009(4) 0.028(5) 0.008(5)
C10 0.079(6) 0.059(4) 0.054(5) -0.010(4) 0.032(5) 0.004(4)
C11 0.071(5) 0.051(4) 0.048(4) -0.004(4) 0.024(4) 0.003(4)
C6B 0.062(6) 0.048(5) 0.045(5) 0.006(4) 0.019(4) 0.007(5)
C7B 0.067(6) 0.062(5) 0.047(5) 0.004(4) 0.021(5) 0.002(5)
C8B 0.073(7) 0.074(6) 0.049(6) 0.001(5) 0.025(5) 0.001(6)
C9B 0.078(7) 0.071(5) 0.048(5) -0.004(5) 0.029(5) 0.005(6)
C10B 0.076(6) 0.060(5) 0.052(5) -0.006(4) 0.028(5) 0.004(5)
C11B 0.069(6) 0.052(5) 0.047(5) -0.001(5) 0.024(5) 0.004(4)
C12 0.040(5) 0.040(4) 0.038(4) 0.013(4) 0.007(4) 0.004(4)
C13 0.055(6) 0.062(6) 0.060(6) 0.006(5) 0.007(5) 0.017(5)
C14 0.061(7) 0.081(7) 0.095(8) 0.013(7) 0.000(6) 0.037(5)
C15 0.065(7) 0.076(7) 0.104(9) 0.037(7) -0.011(6) 0.027(6)
C16 0.090(8) 0.150(11) 0.066(7) 0.037(7) 0.008(6) 0.046(8)
C17 0.060(6) 0.082(7) 0.056(6) 0.019(5) 0.003(5) 0.028(5)
C18 0.056(16) 0.039(16) 0.041(12) 0.013(10) 0.020(13) -0.007(12)
C19 0.065(16) 0.040(14) 0.062(12) 0.003(11) 0.014(13) -0.008(12)
C20 0.09(2) 0.045(16) 0.079(15) -0.001(13) -0.007(16) -0.011(13)
C21 0.080(17) 0.067(19) 0.074(16) -0.005(12) -0.016(14) -0.013(14)
C22 0.077(17) 0.069(16) 0.061(17) 0.002(13) -0.011(13) -0.004(12)
C23 0.063(16) 0.053(15) 0.034(14) 0.008(10) 0.010(12) 0.001(11)
C18B 0.049(11) 0.031(10) 0.044(9) 0.012(7) 0.019(9) 0.002(8)
C19B 0.078(15) 0.029(8) 0.063(9) -0.001(7) 0.008(11) 0.009(10)
C20B 0.102(17) 0.047(10) 0.059(9) -0.005(8) 0.012(12) -0.001(10)
C21B 0.086(16) 0.057(15) 0.061(11) 0.004(9) -0.004(11) -0.016(11)
C22B 0.053(11) 0.066(14) 0.052(12) 0.012(9) 0.009(7) -0.010(8)
C23B 0.050(11) 0.053(12) 0.050(12) 0.005(8) 0.020(8) -0.001(7)
C24 0.052(5) 0.023(4) 0.041(4) 0.013(3) 0.007(4) -0.002(3)
C25 0.046(5) 0.075(6) 0.057(6) 0.016(5) 0.006(4) 0.002(5)
C26 0.075(7) 0.063(6) 0.063(6) 0.006(5) 0.033(5) 0.003(5)
C27 0.143(11) 0.060(7) 0.063(7) 0.010(6) 0.051(7) 0.004(7)
C28 0.157(12) 0.095(9) 0.055(7) 0.037(6) 0.027(7) 0.049(8)
C29 0.090(7) 0.075(7) 0.057(6) 0.025(5) 0.023(5) 0.041(6)
N30 0.051(4) 0.048(4) 0.041(4) 0.005(3) 0.023(3) 0.001(3)
N31 0.053(5) 0.057(4) 0.038(4) -0.003(3) 0.012(3) -0.007(3)
N32 0.048(4) 0.053(4) 0.041(4) -0.002(3) 0.017(3) -0.002(3)
C33 0.048(5) 0.029(4) 0.031(4) 0.006(3) 0.006(3) 0.004(3)
C34 0.034(4) 0.028(4) 0.039(4) 0.009(3) 0.018(3) 0.004(3)
C35 0.033(4) 0.035(4) 0.055(5) 0.013(4) 0.014(4) 0.003(3)
C36 0.046(5) 0.068(6) 0.056(5) 0.017(5) 0.005(4) 0.013(4)
C37 0.068(6) 0.086(7) 0.051(6) 0.020(5) 0.002(5) 0.023(5)
C38 0.044(5) 0.066(6) 0.072(6) 0.018(5) 0.016(5) 0.016(4)
C39 0.053(6) 0.090(7) 0.066(6) 0.011(6) 0.029(5) 0.019(5)
C40 0.043(5) 0.076(6) 0.059(6) 0.016(5) 0.016(4) 0.017(5)
C41 0.041(5) 0.040(4) 0.035(4) 0.010(4) 0.003(3) -0.001(4)
C42 0.083(7) 0.049(6) 0.123(9) 0.032(6) 0.058(6) 0.014(5)
C43 0.111(9) 0.075(8) 0.141(11) 0.048(8) 0.058(8) 0.012(7)
C44 0.094(8) 0.057(6) 0.077(7) 0.035(6) -0.008(6) -0.016(6)
C45 0.105(9) 0.075(7) 0.089(8) 0.016(6) 0.063(7) -0.022(6)
C46 0.095(8) 0.058(6) 0.101(8) 0.021(6) 0.067(6) 0.003(5)
C47 0.039(5) 0.049(5) 0.046(5) 0.013(4) 0.019(4) 0.006(4)
C48 0.065(7) 0.064(6) 0.096(8) 0.021(6) 0.026(5) 0.024(5)
C49 0.089(9) 0.069(7) 0.135(10) 0.039(7) 0.051(8) 0.025(7)
C50 0.118(12) 0.114(11) 0.112(10) 0.069(9) 0.068(9) 0.062(9)
C51 0.063(8) 0.157(12) 0.096(9) 0.065(9) 0.016(6) 0.051(8)
C52 0.050(6) 0.089(7) 0.076(6) 0.033(6) 0.004(5) 0.003(5)
C53 0.035(4) 0.042(4) 0.029(4) 0.007(3) 0.009(3) -0.002(3)
C54 0.085(7) 0.070(6) 0.037(5) 0.007(5) 0.008(5) -0.027(5)
C55 0.080(7) 0.072(7) 0.045(5) -0.015(5) 0.007(5) -0.032(5)
C56 0.056(6) 0.053(6) 0.078(7) 0.012(5) 0.018(5) -0.003(4)
C57 0.077(7) 0.052(6) 0.057(6) 0.021(5) 0.019(5) -0.002(5)
C58 0.051(5) 0.050(5) 0.037(4) 0.008(4) 0.001(4) -0.008(4)
N59 0.041(4) 0.067(5) 0.039(4) -0.014(3) 0.004(3) -0.004(3)
N60 0.046(5) 0.070(5) 0.054(5) -0.025(4) -0.004(4) -0.006(4)
N61 0.042(4) 0.058(4) 0.059(5) -0.013(4) 0.001(4) -0.005(3)
C62 0.031(4) 0.036(4) 0.035(4) -0.007(3) -0.002(3) 0.000(3)
C63 0.036(4) 0.041(4) 0.033(4) -0.011(3) 0.004(3) 0.001(3)
C64 0.028(4) 0.040(4) 0.034(4) -0.001(3) 0.010(3) 0.000(3)
C65 0.037(5) 0.054(5) 0.041(5) -0.002(4) 0.008(4) 0.004(4)
C66 0.066(6) 0.042(5) 0.059(6) 0.004(4) 0.017(5) -0.006(4)
C67 0.069(6) 0.048(5) 0.061(6) 0.024(5) 0.021(5) 0.011(5)
C68 0.059(6) 0.073(7) 0.063(6) 0.021(5) -0.006(5) 0.004(5)
C69 0.048(5) 0.051(5) 0.050(5) 0.011(4) -0.006(4) 0.000(4)
C70 0.038(5) 0.046(5) 0.039(4) 0.001(4) 0.009(4) 0.003(4)
C71 0.061(6) 0.089(7) 0.052(5) 0.002(5) 0.015(5) 0.025(5)
C72 0.054(7) 0.115(9) 0.092(8) 0.015(7) -0.001(6) 0.045(6)
C73 0.059(6) 0.062(6) 0.091(8) -0.008(6) 0.030(6) 0.024(5)
C74 0.091(8) 0.081(7) 0.064(6) 0.006(6) 0.040(6) 0.029(6)
C75 0.072(6) 0.078(7) 0.049(5) 0.006(5) 0.026(5) 0.025(5)
C76 0.031(4) 0.034(4) 0.037(4) 0.008(3) 0.007(3) 0.002(3)
C77 0.028(5) 0.051(5) 0.072(6) 0.004(4) -0.013(4) 0.007(4)
C78 0.032(5) 0.082(7) 0.066(6) 0.018(5) -0.006(4) 0.001(5)
C79 0.070(7) 0.059(6) 0.092(8) 0.031(6) 0.006(6) 0.025(5)
C80 0.080(8) 0.036(5) 0.109(8) 0.010(5) -0.005(6) 0.015(5)
C81 0.055(6) 0.039(5) 0.063(6) 0.006(4) -0.004(4) -0.003(4)
C82 0.024(4) 0.026(4) 0.067(5) 0.014(4) 0.012(4) 0.007(3)
C83 0.052(5) 0.037(5) 0.074(6) 0.007(4) -0.010(5) -0.009(4)
C84 0.061(6) 0.040(5) 0.122(9) 0.028(6) -0.004(6) -0.009(4)
C85 0.055(6) 0.061(6) 0.104(8) 0.047(6) 0.013(6) -0.007(5)
C86 0.059(6) 0.078(7) 0.078(7) 0.043(6) 0.022(5) 0.008(5)
C87 0.049(5) 0.050(5) 0.058(5) 0.014(4) 0.024(4) 0.000(4)
S1 0.0346(12) 0.0531(13) 0.0547(13) 0.0028(11) 0.0039(10) 0.0093(9)
O7 0.030(3) 0.055(3) 0.057(3) 0.000(3) 0.002(2) 0.005(2)
C88 0.083(7) 0.118(9) 0.075(7) 0.046(6) 0.021(6) 0.048(6)
C89 0.060(6) 0.087(7) 0.082(7) 0.019(6) 0.033(5) 0.017(5)
S2 0.0615(16) 0.0382(13) 0.133(2) 0.0041(15) 0.0240(16) 0.0116(11)
O8 0.055(5) 0.030(4) 0.111(7) 0.018(4) 0.030(5) 0.008(4)
C90 0.232(18) 0.039(8) 0.176(18) 0.047(11) 0.136(15) 0.042(10)
C91 0.194(18) 0.069(10) 0.144(15) 0.016(11) 0.046(15) 0.052(12)
O8B 0.056(8) 0.030(8) 0.113(10) 0.019(8) 0.028(8) 0.006(7)
C90B 0.193(18) 0.026(11) 0.169(19) 0.029(15) 0.093(18) 0.016(13)
C91B 0.19(2) 0.083(18) 0.15(2) 0.001(18) 0.08(2) 0.04(2)
S3 0.130(11) 0.089(5) 0.157(8) 0.034(5) 0.004(6) 0.014(6)
O9 0.16(2) 0.116(11) 0.14(2) 0.047(10) 0.050(15) 0.060(13)
C92 0.29(4) 0.14(2) 0.132(15) 0.024(12) -0.03(2) 0.09(2)
C93 0.27(3) 0.088(14) 0.102(15) 0.006(11) 0.076(19) 0.059(19)
S3B 0.160(13) 0.143(10) 0.211(17) 0.065(12) 0.026(12) 0.070(11)
O9B 0.105(18) 0.109(10) 0.103(19) 0.041(12) 0.032(14) 0.027(11)
C92B 0.19(3) 0.091(16) 0.23(4) 0.04(2) 0.08(3) 0.082(19)
C93B 0.138(18) 0.09(2) 0.36(4) 0.08(3) 0.00(3) 0.047(17)
S4 0.134(6) 0.097(5) 0.132(6) 0.031(4) 0.077(5) 0.030(4)
O10 0.156(16) 0.129(14) 0.130(14) 0.029(12) 0.078(12) 0.005(12)
C94 0.064(13) 0.085(14) 0.048(11) 0.009(10) -0.024(9) 0.018(10)

loop_
_atom_type_symbol
_atom_type_description
_atom_type_scat_dispersion_real
_atom_type_scat_dispersion_imag
_atom_type_scat_source
C C 0.0033 0.0016 'International Tables Vol C Tables 4.2.6.8 and 6.1.1.4'
H H 0.0000 0.0000 'International Tables Vol C Tables 4.2.6.8 and 6.1.1.4'
N N 0.0061 0.0033 'International Tables Vol C Tables 4.2.6.8 and 6.1.1.4'
O O 0.0106 0.0060 'International Tables Vol C Tables 4.2.6.8 and 6.1.1.4'
P P 0.1023 0.0942 'International Tables Vol C Tables 4.2.6.8 and 6.1.1.4'
S S 0.1246 0.1234 'International Tables Vol C Tables 4.2.6.8 and 6.1.1.4'
La La -0.2871 2.4523 'International Tables Vol C Tables 4.2.6.8 and 6.1.1.4'

loop_
_geom_angle_atom_site_label_1
_geom_angle_atom_site_label_2
_geom_angle_atom_site_label_3
_geom_angle
_geom_angle_site_symmetry_1
_geom_angle_site_symmetry_3
O6 La1 O5 71.44(14) . .
O6 La1 O3 142.30(14) . .
O5 La1 O3 145.14(14) . .
O6 La1 O8B 85.4(13) . .
O5 La1 O8B 77.1(16) . .
O3 La1 O8B 107.7(17) . .
O6 La1 O1 100.82(15) . .
O5 La1 O1 73.63(14) . .
O3 La1 O1 87.67(15) . .
O8B La1 O1 146.2(11) . .
O6 La1 O8 87.9(6) . .
O5 La1 O8 78.1(7) . .
O3 La1 O8 105.5(8) . .
O8B La1 O8 2.5(19) . .
O1 La1 O8 145.7(5) . .
O6 La1 O4 147.88(15) . .
O5 La1 O4 78.81(14) . .
O3 La1 O4 69.39(14) . .
O8B La1 O4 76.3(8) . .
O1 La1 O4 81.69(15) . .
O8 La1 O4 74.1(4) . .
O6 La1 O7 75.96(15) . .
O5 La1 O7 136.61(15) . .
O3 La1 O7 74.87(15) . .
O8B La1 O7 72.4(11) . .
O1 La1 O7 141.41(15) . .
O8 La1 O7 72.8(5) . .
O4 La1 O7 121.46(16) . .
O6 La1 N1 74.78(15) . .
O5 La1 N1 118.29(15) . .
O3 La1 N1 76.37(15) . .
O8B La1 N1 147.9(7) . .
O1 La1 N1 64.03(14) . .
O8 La1 N1 149.3(3) . .
O4 La1 N1 132.03(15) . .
O7 La1 N1 78.35(16) . .
O1 P1 C5 107.0(3) . .
O1 P1 C12 111.9(3) . .
C5 P1 C12 109.7(3) . .
O1 P1 C6 110.4(5) . .
C5 P1 C6 110.3(6) . .
C12 P1 C6 107.5(6) . .
O1 P1 C6B 109.6(12) . .
C5 P1 C6B 112.3(12) . .
C12 P1 C6B 106.3(14) . .
O2 P2 C18B 107.5(9) . .
O2 P2 C4 113.1(3) . .
C18B P2 C4 107.9(16) . .
O2 P2 C24 111.8(3) . .
C18B P2 C24 110.6(18) . .
C4 P2 C24 105.9(3) . .
O2 P2 C18 118.1(13) . .
C4 P2 C18 103(2) . .
C24 P2 C18 104(3) . .
O3 P3 C33 113.0(3) . .
O3 P3 C53 110.4(3) . .
C33 P3 C53 107.3(3) . .
O3 P3 C47 111.2(3) . .
C33 P3 C47 105.8(3) . .
C53 P3 C47 108.9(3) . .
O4 P4 C34 114.7(3) . .
O4 P4 C41 109.9(3) . .
C34 P4 C41 104.5(3) . .
O4 P4 C35 110.9(3) . .
C34 P4 C35 106.8(3) . .
C41 P4 C35 109.8(3) . .
O5 P5 C62 114.3(3) . .
O5 P5 C76 109.9(3) . .
C62 P5 C76 106.3(3) . .
O5 P5 C82 110.4(3) . .
C62 P5 C82 108.9(3) . .
C76 P5 C82 106.8(3) . .
O6 P6 C63 114.6(3) . .
O6 P6 C64 112.3(3) . .
C63 P6 C64 107.4(3) . .
O6 P6 C70 109.4(3) . .
C63 P6 C70 106.4(3) . .
C64 P6 C70 106.4(3) . .
P1 O1 La1 130.4(2) . .
P3 O3 La1 165.8(3) . .
P4 O4 La1 162.8(3) . .
P5 O5 La1 159.4(3) . .
P6 O6 La1 161.4(3) . .
N2 N1 C5 107.7(5) . .
N2 N1 La1 128.1(4) . .
C5 N1 La1 124.2(4) . .
N3 N2 N1 110.9(5) . .
N2 N3 C4 107.6(5) . .
N3 C4 C5 107.0(6) . .
N3 C4 P2 120.3(5) . .
C5 C4 P2 132.7(5) . .
N1 C5 C4 106.9(6) . .
N1 C5 P1 113.0(4) . .
C4 C5 P1 140.1(5) . .
C11 C6 C7 119.6(10) . .
C11 C6 P1 121.6(10) . .
C7 C6 P1 118.8(9) . .
C8 C7 C6 119.3(10) . .
C9 C8 C7 120.9(11) . .
C10 C9 C8 119.3(11) . .
C9 C10 C11 119.5(11) . .
C6 C11 C10 120.7(10) . .
C11B C6B C7B 116.4(16) . .
C11B C6B P1 130(2) . .
C7B C6B P1 113.3(19) . .
C6B C7B C8B 122.9(17) . .
C9B C8B C7B 119.1(18) . .
C8B C9B C10B 119.5(19) . .
C9B C10B C11B 120.3(18) . .
C6B C11B C10B 121.0(18) . .
C17 C12 C13 119.2(7) . .
C17 C12 P1 122.0(6) . .
C13 C12 P1 118.7(6) . .
C14 C13 C12 118.9(8) . .
C15 C14 C13 121.8(9) . .
C14 C15 C16 120.2(9) . .
C15 C16 C17 119.3(10) . .
C12 C17 C16 120.5(8) . .
C19 C18 C23 119.2(17) . .
C19 C18 P2 117(2) . .
C23 C18 P2 124(2) . .
C18 C19 C20 120.2(17) . .
C21 C20 C19 117.9(19) . .
C20 C21 C22 125(2) . .
C21 C22 C23 117.6(18) . .
C22 C23 C18 120.1(17) . .
C19B C18B C23B 119.5(13) . .
C19B C18B P2 119.1(14) . .
C23B C18B P2 121.3(15) . .
C18B C19B C20B 118.3(13) . .
C21B C20B C19B 120.9(15) . .
C20B C21B C22B 122.9(15) . .
C21B C22B C23B 117.5(14) . .
C18B C23B C22B 120.9(13) . .
C29 C24 C25 119.4(7) . .
C29 C24 P2 117.1(6) . .
C25 C24 P2 123.5(6) . .
C26 C25 C24 119.9(8) . .
C27 C26 C25 121.3(9) . .
C26 C27 C28 119.9(9) . .
C27 C28 C29 119.8(9) . .
C24 C29 C28 119.7(9) . .
N31 N30 C34 107.5(6) . .
N30 N31 N32 110.8(6) . .
N31 N32 C33 107.9(6) . .
N32 C33 C34 106.4(6) . .
N32 C33 P3 119.5(5) . .
C34 C33 P3 134.0(5) . .
N30 C34 C33 107.4(6) . .
N30 C34 P4 118.3(5) . .
C33 C34 P4 134.2(5) . .
C40 C35 C36 119.2(7) . .
C40 C35 P4 124.6(6) . .
C36 C35 P4 116.2(6) . .
C35 C36 C37 119.2(8) . .
C38 C37 C36 119.9(8) . .
C39 C38 C37 120.5(8) . .
C38 C39 C40 120.2(8) . .
C35 C40 C39 120.9(8) . .
C42 C41 C46 118.8(8) . .
C42 C41 P4 117.6(6) . .
C46 C41 P4 123.4(6) . .
C41 C42 C43 122.8(9) . .
C42 C43 C44 117.1(10) . .
C45 C44 C43 121.4(9) . .
C44 C45 C46 120.7(9) . .
C41 C46 C45 119.1(8) . .
C52 C47 C48 118.4(8) . .
C52 C47 P3 124.6(7) . .
C48 C47 P3 117.0(6) . .
C47 C48 C49 120.5(10) . .
C50 C49 C48 119.5(10) . .
C51 C50 C49 119.6(11) . .
C50 C51 C52 122.1(12) . .
C47 C52 C51 119.9(10) . .
C58 C53 C54 118.6(7) . .
C58 C53 P3 117.8(5) . .
C54 C53 P3 123.6(6) . .
C55 C54 C53 119.6(8) . .
C56 C55 C54 120.8(8) . .
C57 C56 C55 118.9(8) . .
C56 C57 C58 121.3(8) . .
C57 C58 C53 120.8(7) . .
N60 N59 C63 107.9(6) . .
N61 N60 N59 110.4(6) . .
N60 N61 C62 108.5(6) . .
N61 C62 C63 105.4(6) . .
N61 C62 P5 119.6(5) . .
C63 C62 P5 134.9(5) . .
N59 C63 C62 107.8(6) . .
N59 C63 P6 119.3(5) . .
C62 C63 P6 132.8(5) . .
C69 C64 C65 118.1(7) . .
C69 C64 P6 124.2(6) . .
C65 C64 P6 117.6(5) . .
C66 C65 C64 120.0(7) . .
C67 C66 C65 119.4(8) . .
C68 C67 C66 120.7(8) . .
C67 C68 C69 121.1(8) . .
C68 C69 C64 120.7(8) . .
C71 C70 C75 117.8(7) . .
C71 C70 P6 118.7(6) . .
C75 C70 P6 123.5(6) . .
C70 C71 C72 120.9(8) . .
C73 C72 C71 121.2(9) . .
C72 C73 C74 119.0(8) . .
C73 C74 C75 120.6(9) . .
C70 C75 C74 120.4(8) . .
C77 C76 C81 120.3(7) . .
C77 C76 P5 121.6(5) . .
C81 C76 P5 118.1(6) . .
C76 C77 C78 119.8(7) . .
C79 C78 C77 119.0(8) . .
C78 C79 C80 122.0(8) . .
C79 C80 C81 120.2(8) . .
C76 C81 C80 118.7(8) . .
C87 C82 C83 120.3(7) . .
C87 C82 P5 117.4(6) . .
C83 C82 P5 122.3(6) . .
C84 C83 C82 118.2(8) . .
C85 C84 C83 121.9(9) . .
C84 C85 C86 119.3(8) . .
C87 C86 C85 119.7(9) . .
C82 C87 C86 120.5(8) . .
O7 S1 C88 105.0(4) . .
O7 S1 C89 105.2(4) . .
C88 S1 C89 96.1(4) . .
S1 O7 La1 134.0(3) . .
O8B S2 C91B 111.5(17) . .
O8B S2 C90B 103(2) . .
C91B S2 C90B 102.1(17) . .
O8 S2 C90 104.0(7) . .
O8 S2 C91 105.7(13) . .
C90 S2 C91 94.7(10) . .
S2 O8 La1 142.6(8) . .
S2 O8B La1 146.3(18) . .
O9 S3 C93 116.6(16) . .
O9 S3 C92 114.2(16) . .
C93 S3 C92 102.7(13) . .
O9B S3B C92B 120.8(18) . .
O9B S3B C93B 114(2) . .
C92B S3B C93B 111.2(16) . .
O10 S4 C94 104.8(11) . 2_566
O10 S4 C94 101.8(10) . .
C94 S4 C94 110.1(7) 2_566 .
O10 S4 S4 113.4(8) . 2_566
C94 S4 S4 59.7(7) 2_566 2_566
C94 S4 S4 50.4(6) . 2_566
S4 C94 S4 69.9(7) 2_566 .

loop_
_geom_bond_atom_site_label_1
_geom_bond_atom_site_label_2
_geom_bond_distance
_geom_bond_site_symmetry_2
La1 O6 2.450(4) .
La1 O5 2.465(4) .
La1 O3 2.467(4) .
La1 O8B 2.487(14) .
La1 O1 2.490(4) .
La1 O8 2.499(8) .
La1 O4 2.501(4) .
La1 O7 2.517(5) .
La1 N1 2.728(5) .
P1 O1 1.495(4) .
P1 C5 1.790(7) .
P1 C12 1.791(7) .
P1 C6 1.797(9) .
P1 C6B 1.808(15) .
P2 O2 1.483(5) .
P2 C18B 1.76(2) .
P2 C4 1.795(7) .
P2 C24 1.806(7) .
P2 C18 1.86(3) .
P3 O3 1.503(5) .
P3 C33 1.781(7) .
P3 C53 1.785(7) .
P3 C47 1.801(8) .
P4 O4 1.490(5) .
P4 C34 1.782(7) .
P4 C41 1.808(7) .
P4 C35 1.808(7) .
P5 O5 1.498(4) .
P5 C62 1.764(7) .
P5 C76 1.803(7) .
P5 C82 1.811(7) .
P6 O6 1.490(5) .
P6 C63 1.776(7) .
P6 C64 1.782(7) .
P6 C70 1.791(7) .
N1 N2 1.328(7) .
N1 C5 1.355(8) .
N2 N3 1.328(7) .
N3 C4 1.356(8) .
C4 C5 1.397(8) .
C6 C11 1.358(11) .
C6 C7 1.383(11) .
C7 C8 1.378(12) .
C8 C9 1.370(12) .
C9 C10 1.366(12) .
C10 C11 1.387(12) .
C6B C11B 1.369(15) .
C6B C7B 1.378(15) .
C7B C8B 1.380(16) .
C8B C9B 1.359(16) .
C9B C10B 1.367(16) .
C10B C11B 1.386(16) .
C12 C17 1.344(10) .
C12 C13 1.397(10) .
C13 C14 1.365(11) .
C14 C15 1.336(13) .
C15 C16 1.353(13) .
C16 C17 1.399(11) .
C18 C19 1.394(14) .
C18 C23 1.410(14) .
C19 C20 1.411(16) .
C20 C21 1.353(16) .
C21 C22 1.365(16) .
C22 C23 1.406(15) .
C18B C19B 1.393(12) .
C18B C23B 1.404(12) .
C19B C20B 1.406(14) .
C20B C21B 1.348(14) .
C21B C22B 1.366(14) .
C22B C23B 1.406(13) .
C24 C29 1.369(10) .
C24 C25 1.382(10) .
C25 C26 1.373(11) .
C26 C27 1.346(13) .
C27 C28 1.370(13) .
C28 C29 1.402(12) .
N30 N31 1.332(8) .
N30 C34 1.351(8) .
N31 N32 1.342(8) .
N32 C33 1.352(8) .
C33 C34 1.415(9) .
C35 C40 1.373(10) .
C35 C36 1.394(10) .
C36 C37 1.398(10) .
C37 C38 1.371(11) .
C38 C39 1.359(11) .
C39 C40 1.374(10) .
C41 C42 1.359(10) .
C41 C46 1.383(10) .
C42 C43 1.366(12) .
C43 C44 1.400(13) .
C44 C45 1.324(12) .
C45 C46 1.392(12) .
C47 C52 1.370(10) .
C47 C48 1.379(11) .
C48 C49 1.395(12) .
C49 C50 1.381(15) .
C50 C51 1.316(15) .
C51 C52 1.392(13) .
C53 C58 1.374(9) .
C53 C54 1.387(9) .
C54 C55 1.380(11) .
C55 C56 1.374(11) .
C56 C57 1.355(11) .
C57 C58 1.361(10) .
N59 N60 1.336(8) .
N59 C63 1.339(8) .
N60 N61 1.328(8) .
N61 C62 1.362(8) .
C62 C63 1.416(9) .
C64 C69 1.390(9) .
C64 C65 1.416(9) .
C65 C66 1.394(10) .
C66 C67 1.379(11) .
C67 C68 1.359(11) .
C68 C69 1.367(10) .
C70 C71 1.361(10) .
C70 C75 1.371(10) .
C71 C72 1.387(11) .
C72 C73 1.331(12) .
C73 C74 1.362(12) .
C74 C75 1.387(11) .
C76 C77 1.379(9) .
C76 C81 1.379(9) .
C77 C78 1.396(10) .
C78 C79 1.344(11) .
C79 C80 1.360(12) .
C80 C81 1.385(11) .
C82 C87 1.374(10) .
C82 C83 1.393(10) .
C83 C84 1.379(11) .
C84 C85 1.373(12) .
C85 C86 1.384(12) .
C86 C87 1.380(10) .
S1 O7 1.506(5) .
S1 C88 1.748(8) .
S1 C89 1.774(8) .
S2 O8B 1.486(14) .
S2 O8 1.513(8) .
S2 C91B 1.689(17) .
S2 C90B 1.718(17) .
S2 C90 1.720(12) .
S2 C91 1.750(13) .
S3 O9 1.436(12) .
S3 C93 1.636(15) .
S3 C92 1.687(17) .
S3B O9B 1.435(13) .
S3B C92B 1.601(17) .
S3B C93B 1.654(17) .
S4 O10 1.470(12) .
S4 C94 1.587(16) 2_566
S4 C94 1.778(16) .
S4 S4 1.935(13) 2_566
C94 S4 1.587(16) 2_566
